data_1559708
loop_
_publ_author_name
'Sysoiev, Dmytro'
'Huhn, Thomas'

_publ_section_title
;
 Basic enemies of photochromism: irreversible transformation of
 fluorinated diarylethenes to polyenic enamines and enols.
;
_journal_issue 11
_journal_name_full
'Photochemical &amp; photobiological sciences : Official journal of the European Photochemistry Association and the European Society for Photobiology'
_journal_page_first 1511
_journal_page_last 1516
_journal_paper_doi 10.1039/d0pp00292e
_journal_volume 19
_journal_year 2020
_chemical_formula_sum 'C19 H10 F6 O2'
_chemical_formula_weight 384.27
_space_group_crystal_system triclinic
_space_group_IT_number 2
_space_group_name_Hall '-P 1'
_space_group_name_H-M_alt 'P -1'
_atom_sites_solution_hydrogens geom
_audit_creation_method SHELXL-2013
_audit_update_record
;
2020-07-14 deposited with the CCDC.	2020-10-15 downloaded from the CCDC.
;
_cell_angle_alpha 81.952(12)
_cell_angle_beta 87.947(12)
_cell_angle_gamma 78.899(12)
_cell_formula_units_Z 2
_cell_length_a 7.1470(10)
_cell_length_b 8.3925(12)
_cell_length_c 14.495(2)
_cell_measurement_reflns_used 13031
_cell_measurement_temperature 100(2)
_cell_measurement_theta_max 24.99
_cell_measurement_theta_min 1.42
_cell_volume 844.7(2)
_computing_cell_refinement 'STOE X-AREA'
_computing_data_collection 'STOE X-AREA'
_computing_data_reduction 'STOE X-RED'
_computing_molecular_graphics 'ORTEP-3 for Windows (Farrugia, 2012)'
_computing_publication_material 'WinGX publication routines (Farrugia, 2012)'
_computing_structure_refinement 'SHELXL-2013 (Sheldrick, 2013)'
_computing_structure_solution 'SHELXS-2013 (Sheldrick, 2013)'
_diffrn_ambient_temperature 100(2)
_diffrn_detector_area_resol_mean 6.67
_diffrn_measured_fraction_theta_full 0.931
_diffrn_measured_fraction_theta_max 0.985
_diffrn_measurement_device_type 'STOE IPDS 2T'
_diffrn_measurement_method 'rotation method'
_diffrn_radiation_type MoK\a
_diffrn_radiation_wavelength 0.71073
_diffrn_reflns_av_R_equivalents 0.0674
_diffrn_reflns_av_unetI/netI 0.0573
_diffrn_reflns_Laue_measured_fraction_full 0.931
_diffrn_reflns_Laue_measured_fraction_max 0.985
_diffrn_reflns_limit_h_max 8
_diffrn_reflns_limit_h_min -8
_diffrn_reflns_limit_k_max 9
_diffrn_reflns_limit_k_min -9
_diffrn_reflns_limit_l_max 17
_diffrn_reflns_limit_l_min -16
_diffrn_reflns_number 9373
_diffrn_reflns_point_group_measured_fraction_full 0.931
_diffrn_reflns_point_group_measured_fraction_max 0.985
_diffrn_reflns_theta_full 25.242
_diffrn_reflns_theta_max 24.716
_diffrn_reflns_theta_min 1.419
_diffrn_source 'sealed X-ray tube, 12 x 0.4 mm long-fine focus'
_exptl_absorpt_coefficient_mu 0.142
_exptl_absorpt_correction_T_max 0.9788
_exptl_absorpt_correction_T_min 0.9412
_exptl_absorpt_correction_type integration
_exptl_absorpt_process_details
;
'X-SHAPE 2.07 (03-Aug-2005) Stoe & Cie, Darmstadt, Germany'
;
_exptl_crystal_colour colorless
_exptl_crystal_density_diffrn 1.511
_exptl_crystal_description prism
_exptl_crystal_F_000 388
_exptl_crystal_recrystallization_method 'Re-crystallisation from solvent'
_exptl_crystal_size_max 0.900
_exptl_crystal_size_mid 0.667
_exptl_crystal_size_min 0.200
_refine_diff_density_max 0.183
_refine_diff_density_min -0.197
_refine_diff_density_rms 0.039
_refine_ls_extinction_method none
_refine_ls_goodness_of_fit_ref 0.920
_refine_ls_hydrogen_treatment constr
_refine_ls_matrix_type full
_refine_ls_number_parameters 265
_refine_ls_number_reflns 2841
_refine_ls_number_restraints 0
_refine_ls_restrained_S_all 0.920
_refine_ls_R_factor_all 0.0644
_refine_ls_R_factor_gt 0.0386
_refine_ls_shift/su_max 0.000
_refine_ls_shift/su_mean 0.000
_refine_ls_structure_factor_coef Fsqd
_refine_ls_weighting_details 'w=1/[\s^2^(Fo^2^)+(0.0562P)^2^] where P=(Fo^2^+2Fc^2^)/3'
_refine_ls_weighting_scheme calc
_refine_ls_wR_factor_gt 0.0882
_refine_ls_wR_factor_ref 0.0961
_reflns_Friedel_coverage 0.000
_reflns_number_gt 1980
_reflns_number_total 2841
_reflns_threshold_expression 'I > 2\s(I)'
_cod_data_source_file d0pp00292e2.cif
_cod_data_source_block shelx_CCDC3
_cod_database_code 1559708
_shelx_space_group_comment
;
The symmetry employed for this shelxl refinement is uniquely defined
by the following loop, which should always be used as a source of
symmetry information in preference to the above space-group names.
They are only intended as comments.
;
_shelxl_version_number 2013-4

loop_
_space_group_symop_operation_xyz
'x, y, z'
'-x, -y, -z'

loop_
_atom_site_label
_atom_site_type_symbol
_atom_site_fract_x
_atom_site_fract_y
_atom_site_fract_z
_atom_site_U_iso_or_equiv
_atom_site_adp_type
_atom_site_occupancy
_atom_site_site_symmetry_order
_atom_site_calc_flag
_atom_site_refinement_flags_posn
_atom_site_refinement_flags_adp
_atom_site_refinement_flags_occupancy
_atom_site_disorder_assembly
_atom_site_disorder_group
F1 F 1.0134(2) 0.70657(17) 0.45553(8) 0.0566(4) Uani 1 1 d . . . . .
F2 F 0.78983(18) 0.90439(17) 0.40243(9) 0.0518(4) Uani 1 1 d . . . . .
F5 F 1.38047(17) 0.87070(19) 0.27299(12) 0.0671(5) Uani 1 1 d . . . . .
F6 F 1.1635(2) 1.06705(16) 0.21643(10) 0.0660(4) Uani 1 1 d . . . . .
O1 O 1.23227(18) 0.61202(17) 0.01988(9) 0.0335(3) Uani 1 1 d . . . . .
O2 O 0.59297(18) 0.53683(17) 0.23153(9) 0.0349(4) Uani 1 1 d . . . . .
C1 C 1.3350(3) 0.8518(3) -0.18406(16) 0.0436(6) Uani 1 1 d . . . . .
H1 H 1.3708 0.8811 -0.2455 0.052 Uiso 1 1 calc R U . . .
C2 C 1.2896(3) 0.8147(3) -0.10599(15) 0.0362(5) Uani 1 1 d . . . . .
C3 C 1.2362(3) 0.7752(2) -0.01140(13) 0.0313(5) Uani 1 1 d . . . . .
C4 C 1.1890(3) 0.8645(3) 0.05880(13) 0.0296(4) Uani 1 1 d . . . . .
H4 H 1.1831 0.9768 0.0559 0.035 Uiso 1 1 calc R U . . .
C5 C 1.1494(2) 0.7554(2) 0.13876(13) 0.0281(4) Uani 1 1 d . . . . .
C6 C 1.1798(3) 0.6031(3) 0.11160(14) 0.0317(5) Uani 1 1 d . . . . .
C7 C 1.1707(3) 0.4375(3) 0.15941(15) 0.0387(5) Uani 1 1 d . . . . .
H7A H 1.1724 0.4374 0.2256 0.058 Uiso 1 1 calc R U . . .
H7B H 1.2785 0.3607 0.1411 0.058 Uiso 1 1 calc R U . . .
H7C H 1.0552 0.4065 0.1426 0.058 Uiso 1 1 calc R U . . .
C8 C 1.0938(3) 0.7997(2) 0.23130(13) 0.0284(4) Uani 1 1 d . . . . .
C9 C 1.1906(3) 0.9199(3) 0.26957(14) 0.0332(5) Uani 1 1 d . . . . .
C10 C 1.1073(4) 0.9377(4) 0.36570(17) 0.0579(7) Uani 1 1 d . . . . .
C11 C 0.9638(3) 0.8214(3) 0.38115(14) 0.0375(5) Uani 1 1 d . . . . .
C12 C 0.9633(3) 0.7491(3) 0.29232(13) 0.0306(5) Uani 1 1 d . . . . .
C13 C 0.8237(3) 0.6457(2) 0.28402(13) 0.0305(5) Uani 1 1 d . . . . .
C14 C 0.7191(3) 0.6399(2) 0.20787(14) 0.0307(5) Uani 1 1 d . . . . .
C15 C 0.7070(3) 0.7233(3) 0.11116(14) 0.0356(5) Uani 1 1 d . . . . .
H15A H 0.7576 0.8220 0.1075 0.053 Uiso 1 1 calc R U . . .
H15B H 0.5761 0.7501 0.0921 0.053 Uiso 1 1 calc R U . . .
H15C H 0.7793 0.6522 0.0709 0.053 Uiso 1 1 calc R U . . .
C16 C 0.7557(3) 0.5410(3) 0.35930(15) 0.0382(5) Uani 1 1 d . . . . .
H16 H 0.7986 0.5206 0.4204 0.046 Uiso 1 1 calc R U . . .
C17 C 0.6184(3) 0.4783(3) 0.32474(14) 0.0383(5) Uani 1 1 d . . . . .
C18 C 0.5005(3) 0.3691(3) 0.36661(16) 0.0478(6) Uani 1 1 d . . . . .
C19 C 0.4059(4) 0.2784(4) 0.40433(18) 0.0661(8) Uani 1 1 d . . . . .
H19 H 0.3314 0.2068 0.4341 0.079 Uiso 1 1 calc R U . . .
F3A F 1.2067(14) 0.9454(11) 0.4314(3) 0.052(2) Uani 0.480(18) 1 d . . P A 1
F4A F 1.073(2) 1.0639(17) 0.3956(10) 0.085(4) Uani 0.480(18) 1 d . . P A 1
F3B F 1.2765(12) 0.844(3) 0.4262(4) 0.104(4) Uani 0.520(18) 1 d . . P A 2
F4B F 0.9830(11) 1.1069(5) 0.3525(6) 0.0515(18) Uani 0.520(18) 1 d . . P A 2

loop_
_atom_site_aniso_label
_atom_site_aniso_U_11
_atom_site_aniso_U_22
_atom_site_aniso_U_33
_atom_site_aniso_U_23
_atom_site_aniso_U_13
_atom_site_aniso_U_12
F1 0.0826(10) 0.0535(9) 0.0374(7) -0.0032(6) -0.0172(7) -0.0211(8)
F2 0.0496(8) 0.0594(9) 0.0521(8) -0.0251(7) 0.0061(6) -0.0129(7)
F5 0.0283(7) 0.0697(10) 0.1172(13) -0.0557(9) -0.0029(7) -0.0127(7)
F6 0.1163(12) 0.0304(8) 0.0578(9) -0.0053(7) -0.0156(8) -0.0279(8)
O1 0.0333(7) 0.0285(8) 0.0395(8) -0.0077(6) 0.0009(6) -0.0063(6)
O2 0.0301(7) 0.0377(9) 0.0423(8) -0.0093(7) 0.0013(6) -0.0176(6)
C1 0.0459(13) 0.0423(14) 0.0402(14) -0.0060(11) 0.0060(10) -0.0031(11)
C2 0.0324(11) 0.0342(13) 0.0414(14) -0.0082(10) -0.0009(9) -0.0027(9)
C3 0.0270(10) 0.0282(12) 0.0382(12) -0.0017(9) -0.0026(8) -0.0054(9)
C4 0.0265(10) 0.0250(11) 0.0374(11) -0.0042(9) -0.0029(8) -0.0050(8)
C5 0.0222(9) 0.0273(11) 0.0349(11) -0.0014(9) -0.0045(8) -0.0059(8)
C6 0.0274(10) 0.0298(12) 0.0379(12) -0.0047(9) -0.0023(8) -0.0056(9)
C7 0.0396(11) 0.0280(12) 0.0477(13) -0.0043(10) 0.0022(10) -0.0056(10)
C8 0.0260(9) 0.0260(11) 0.0334(10) -0.0027(8) -0.0055(8) -0.0055(8)
C9 0.0302(11) 0.0271(12) 0.0440(12) -0.0052(9) -0.0009(9) -0.0091(9)
C10 0.0715(17) 0.076(2) 0.0445(14) -0.0249(14) 0.0064(13) -0.0488(16)
C11 0.0397(12) 0.0410(13) 0.0343(11) -0.0049(10) -0.0008(9) -0.0142(10)
C12 0.0299(10) 0.0311(12) 0.0322(10) -0.0045(9) -0.0028(8) -0.0085(9)
C13 0.0303(10) 0.0301(12) 0.0334(11) -0.0045(9) 0.0008(8) -0.0110(9)
C14 0.0274(10) 0.0280(11) 0.0391(11) -0.0083(9) 0.0030(8) -0.0088(9)
C15 0.0312(10) 0.0375(13) 0.0401(12) -0.0063(10) -0.0064(9) -0.0096(9)
C16 0.0444(12) 0.0421(14) 0.0327(11) -0.0048(10) -0.0008(9) -0.0194(11)
C17 0.0411(12) 0.0418(14) 0.0363(12) -0.0060(10) 0.0047(9) -0.0189(11)
C18 0.0542(14) 0.0537(16) 0.0439(13) -0.0127(12) 0.0083(11) -0.0282(13)
C19 0.0829(19) 0.079(2) 0.0542(16) -0.0210(14) 0.0215(14) -0.0549(18)
F3A 0.056(4) 0.072(4) 0.0402(19) -0.010(2) -0.010(2) -0.036(3)
F4A 0.104(7) 0.089(6) 0.095(6) -0.064(6) 0.054(6) -0.070(6)
F3B 0.054(3) 0.205(12) 0.057(2) 0.018(4) -0.024(2) -0.059(5)
F4B 0.062(3) 0.0289(18) 0.068(3) -0.0192(17) 0.022(3) -0.0134(17)

loop_
_atom_type_symbol
_atom_type_description
_atom_type_scat_dispersion_real
_atom_type_scat_dispersion_imag
_atom_type_scat_source
C C 0.0033 0.0016 'International Tables Vol C Tables 4.2.6.8 and 6.1.1.4'
H H 0.0000 0.0000 'International Tables Vol C Tables 4.2.6.8 and 6.1.1.4'
F F 0.0171 0.0103 'International Tables Vol C Tables 4.2.6.8 and 6.1.1.4'
O O 0.0106 0.0060 'International Tables Vol C Tables 4.2.6.8 and 6.1.1.4'

loop_
_geom_angle_atom_site_label_1
_geom_angle_atom_site_label_2
_geom_angle_atom_site_label_3
_geom_angle
_geom_angle_site_symmetry_1
_geom_angle_site_symmetry_3
_geom_angle_publ_flag
C6 O1 C3 106.84(15) . . ?
C14 O2 C17 107.00(15) . . ?
C2 C1 H1 180.0 . . ?
C1 C2 C3 178.1(2) . . ?
C4 C3 O1 109.62(17) . . ?
C4 C3 C2 133.3(2) . . ?
O1 C3 C2 117.11(17) . . ?
C3 C4 C5 107.39(18) . . ?
C3 C4 H4 126.3 . . ?
C5 C4 H4 126.3 . . ?
C6 C5 C4 106.09(17) . . ?
C6 C5 C8 127.66(18) . . ?
C4 C5 C8 126.22(18) . . ?
O1 C6 C5 110.04(17) . . ?
O1 C6 C7 115.67(17) . . ?
C5 C6 C7 134.28(18) . . ?
C6 C7 H7A 109.5 . . ?
C6 C7 H7B 109.5 . . ?
H7A C7 H7B 109.5 . . ?
C6 C7 H7C 109.5 . . ?
H7A C7 H7C 109.5 . . ?
H7B C7 H7C 109.5 . . ?
C12 C8 C5 130.20(18) . . ?
C12 C8 C9 110.97(17) . . ?
C5 C8 C9 118.83(16) . . ?
F5 C9 F6 104.70(18) . . ?
F5 C9 C8 112.21(16) . . ?
F6 C9 C8 112.58(17) . . ?
F5 C9 C10 111.03(19) . . ?
F6 C9 C10 109.82(19) . . ?
C8 C9 C10 106.57(16) . . ?
F4A C10 F3A 65.6(14) . . ?
F4A C10 C9 123.1(6) . . ?
F3A C10 C9 121.8(4) . . ?
C9 C10 F4B 103.1(3) . . ?
F4A C10 C11 119.5(4) . . ?
F3A C10 C11 117.9(3) . . ?
C9 C10 C11 105.42(18) . . ?
F4B C10 C11 103.9(3) . . ?
C9 C10 F3B 100.4(5) . . ?
F4B C10 F3B 138.0(11) . . ?
C11 C10 F3B 102.7(5) . . ?
F1 C11 F2 105.32(17) . . ?
F1 C11 C12 112.69(18) . . ?
F2 C11 C12 112.22(16) . . ?
F1 C11 C10 110.53(19) . . ?
F2 C11 C10 110.2(2) . . ?
C12 C11 C10 105.91(17) . . ?
C8 C12 C13 131.35(18) . . ?
C8 C12 C11 111.01(17) . . ?
C13 C12 C11 117.59(16) . . ?
C14 C13 C16 106.31(17) . . ?
C14 C13 C12 128.10(18) . . ?
C16 C13 C12 125.31(17) . . ?
C13 C14 O2 109.59(17) . . ?
C13 C14 C15 134.86(18) . . ?
O2 C14 C15 115.47(16) . . ?
C14 C15 H15A 109.5 . . ?
C14 C15 H15B 109.5 . . ?
H15A C15 H15B 109.5 . . ?
C14 C15 H15C 109.5 . . ?
H15A C15 H15C 109.5 . . ?
H15B C15 H15C 109.5 . . ?
C17 C16 C13 106.90(18) . . ?
C17 C16 H16 126.5 . . ?
C13 C16 H16 126.5 . . ?
C16 C17 O2 110.19(18) . . ?
C16 C17 C18 132.0(2) . . ?
O2 C17 C18 117.78(18) . . ?
C19 C18 C17 177.6(3) . . ?
C18 C19 H19 180.0 . . ?
C10 F3A F4A 55.5(7) . . ?
C10 F4A F3A 58.9(9) . . ?

loop_
_geom_bond_atom_site_label_1
_geom_bond_atom_site_label_2
_geom_bond_distance
_geom_bond_site_symmetry_2
_geom_bond_publ_flag
F1 C11 1.350(3) . ?
F2 C11 1.351(2) . ?
F5 C9 1.341(2) . ?
F6 C9 1.345(2) . ?
O1 C6 1.364(2) . ?
O1 C3 1.386(2) . ?
O2 C14 1.369(2) . ?
O2 C17 1.377(2) . ?
C1 C2 1.182(3) . ?
C1 H1 0.9300 . ?
C2 C3 1.421(3) . ?
C3 C4 1.343(3) . ?
C4 C5 1.429(3) . ?
C4 H4 0.9300 . ?
C5 C6 1.365(3) . ?
C5 C8 1.463(3) . ?
C6 C7 1.476(3) . ?
C7 H7A 0.9600 . ?
C7 H7B 0.9600 . ?
C7 H7C 0.9600 . ?
C8 C12 1.349(3) . ?
C8 C9 1.502(3) . ?
C9 C10 1.511(3) . ?
C10 F4A 1.179(8) . ?
C10 F3A 1.225(6) . ?
C10 F4B 1.514(6) . ?
C10 C11 1.537(3) . ?
C10 F3B 1.538(10) . ?
C11 C12 1.498(3) . ?
C12 C13 1.462(3) . ?
C13 C14 1.367(3) . ?
C13 C16 1.434(3) . ?
C14 C15 1.474(3) . ?
C15 H15A 0.9600 . ?
C15 H15B 0.9600 . ?
C15 H15C 0.9600 . ?
C16 C17 1.341(3) . ?
C16 H16 0.9300 . ?
C17 C18 1.422(3) . ?
C18 C19 1.179(3) . ?
C19 H19 0.9300 . ?
F3A F4A 1.30(3) . ?

loop_
_geom_torsion_atom_site_label_1
_geom_torsion_atom_site_label_2
_geom_torsion_atom_site_label_3
_geom_torsion_atom_site_label_4
_geom_torsion
_geom_torsion_site_symmetry_1
_geom_torsion_site_symmetry_2
_geom_torsion_site_symmetry_3
_geom_torsion_site_symmetry_4
_geom_torsion_publ_flag
C6 O1 C3 C4 0.4(2) . . . . ?
C6 O1 C3 C2 179.40(16) . . . . ?
O1 C3 C4 C5 -1.0(2) . . . . ?
C2 C3 C4 C5 -179.8(2) . . . . ?
C3 C4 C5 C6 1.2(2) . . . . ?
C3 C4 C5 C8 179.46(17) . . . . ?
C3 O1 C6 C5 0.4(2) . . . . ?
C3 O1 C6 C7 -178.77(16) . . . . ?
C4 C5 C6 O1 -1.0(2) . . . . ?
C8 C5 C6 O1 -179.18(16) . . . . ?
C4 C5 C6 C7 177.9(2) . . . . ?
C8 C5 C6 C7 -0.2(4) . . . . ?
C6 C5 C8 C12 -42.9(3) . . . . ?
C4 C5 C8 C12 139.3(2) . . . . ?
C6 C5 C8 C9 137.1(2) . . . . ?
C4 C5 C8 C9 -40.7(3) . . . . ?
C12 C8 C9 F5 123.0(2) . . . . ?
C5 C8 C9 F5 -57.0(2) . . . . ?
C12 C8 C9 F6 -119.21(19) . . . . ?
C5 C8 C9 F6 60.8(2) . . . . ?
C12 C8 C9 C10 1.2(2) . . . . ?
C5 C8 C9 C10 -178.75(19) . . . . ?
F5 C9 C10 F4A 96.5(11) . . . . ?
F6 C9 C10 F4A -18.8(11) . . . . ?
C8 C9 C10 F4A -141.0(11) . . . . ?
F5 C9 C10 F3A 16.6(6) . . . . ?
F6 C9 C10 F3A -98.7(6) . . . . ?
C8 C9 C10 F3A 139.1(5) . . . . ?
F5 C9 C10 F4B 129.9(4) . . . . ?
F6 C9 C10 F4B 14.6(4) . . . . ?
C8 C9 C10 F4B -107.6(4) . . . . ?
F5 C9 C10 C11 -121.4(2) . . . . ?
F6 C9 C10 C11 123.3(2) . . . . ?
C8 C9 C10 C11 1.1(3) . . . . ?
F5 C9 C10 F3B -15.0(7) . . . . ?
F6 C9 C10 F3B -130.3(7) . . . . ?
C8 C9 C10 F3B 107.5(6) . . . . ?
F4A C10 C11 F1 -96.7(12) . . . . ?
F3A C10 C11 F1 -20.4(7) . . . . ?
C9 C10 C11 F1 119.5(2) . . . . ?
F4B C10 C11 F1 -132.4(4) . . . . ?
F3B C10 C11 F1 14.9(6) . . . . ?
F4A C10 C11 F2 19.4(12) . . . . ?
F3A C10 C11 F2 95.6(6) . . . . ?
C9 C10 C11 F2 -124.4(2) . . . . ?
F4B C10 C11 F2 -16.3(4) . . . . ?
F3B C10 C11 F2 130.9(6) . . . . ?
F4A C10 C11 C12 141.0(12) . . . . ?
F3A C10 C11 C12 -142.7(6) . . . . ?
C9 C10 C11 C12 -2.8(3) . . . . ?
F4B C10 C11 C12 105.3(4) . . . . ?
F3B C10 C11 C12 -107.5(6) . . . . ?
C5 C8 C12 C13 -6.0(4) . . . . ?
C9 C8 C12 C13 174.0(2) . . . . ?
C5 C8 C12 C11 176.81(19) . . . . ?
C9 C8 C12 C11 -3.2(2) . . . . ?
F1 C11 C12 C8 -117.2(2) . . . . ?
F2 C11 C12 C8 124.13(19) . . . . ?
C10 C11 C12 C8 3.8(3) . . . . ?
F1 C11 C12 C13 65.2(2) . . . . ?
F2 C11 C12 C13 -53.5(2) . . . . ?
C10 C11 C12 C13 -173.8(2) . . . . ?
C8 C12 C13 C14 -37.2(4) . . . . ?
C11 C12 C13 C14 139.9(2) . . . . ?
C8 C12 C13 C16 149.8(2) . . . . ?
C11 C12 C13 C16 -33.2(3) . . . . ?
C16 C13 C14 O2 -0.7(2) . . . . ?
C12 C13 C14 O2 -174.81(18) . . . . ?
C16 C13 C14 C15 175.8(2) . . . . ?
C12 C13 C14 C15 1.7(4) . . . . ?
C17 O2 C14 C13 0.6(2) . . . . ?
C17 O2 C14 C15 -176.72(17) . . . . ?
C14 C13 C16 C17 0.6(2) . . . . ?
C12 C13 C16 C17 174.9(2) . . . . ?
C13 C16 C17 O2 -0.3(2) . . . . ?
C13 C16 C17 C18 -179.5(2) . . . . ?
C14 O2 C17 C16 -0.2(2) . . . . ?
C14 O2 C17 C18 179.15(19) . . . . ?
C9 C10 F3A F4A 115.2(4) . . . . ?
F4B C10 F3A F4A 1.3(4) . . . . ?
C11 C10 F3A F4A -111.8(5) . . . . ?
F3B C10 F3A F4A 175.9(7) . . . . ?
C9 C10 F4A F3A -113.3(6) . . . . ?
F4B C10 F4A F3A -177.9(6) . . . . ?
C11 C10 F4A F3A 109.6(7) . . . . ?
F3B C10 F4A F3A -2.4(4) . . . . ?
